data_7705279
loop_
_publ_author_name
'Cha, Jeongmin'
'Kwon, Hyunchul'
'Song, Hayoung'
'Lee, Eunsung'

_publ_section_title
;
 Dinitrogen activation by a penta-pyridyl molybdenum complex.
;
_journal_issue 37
_journal_name_full 'Dalton transactions (Cambridge, England : 2003)'
_journal_page_first 12945
_journal_page_last 12949
_journal_paper_doi 10.1039/d0dt02692a
_journal_volume 49
_journal_year 2020
_chemical_formula_moiety '0.5(C54 H74 N6 Na4 O8)'
_chemical_formula_sum 'C27 H37 N3 Na2 O4'
_chemical_formula_weight 513.57
_space_group_crystal_system monoclinic
_space_group_IT_number 15
_space_group_name_Hall '-C 2yc'
_space_group_name_H-M_alt 'C 1 2/c 1'
_atom_sites_solution_hydrogens geom
_atom_sites_solution_primary dual
_audit_creation_date 2020-07-07
_audit_creation_method
;
Olex2 1.2
(compiled 2018.05.29 svn.r3508 for OlexSys, GUI svn.r5506)
;
_audit_update_record
;
2020-07-07 deposited with the CCDC.	2020-08-26 downloaded from the CCDC.
;
_cell_angle_alpha 90
_cell_angle_beta 113.285(8)
_cell_angle_gamma 90
_cell_formula_units_Z 4
_cell_length_a 14.427(5)
_cell_length_b 18.077(10)
_cell_length_c 11.027(4)
_cell_measurement_reflns_used 281
_cell_measurement_temperature 100(2)
_cell_measurement_theta_max 23.50
_cell_measurement_theta_min 3.07
_cell_volume 2642(2)
_computing_molecular_graphics 'Olex2 (Dolomanov et al., 2009)'
_computing_publication_material 'Olex2 (Dolomanov et al., 2009)'
_computing_structure_refinement 'ShelXL (Sheldrick, 2015)'
_computing_structure_solution 'ShelXT (Sheldrick, 2015)'
_diffrn_ambient_temperature 100
_diffrn_measured_fraction_theta_full 0.508
_diffrn_measured_fraction_theta_max 0.484
_diffrn_measurement_device_type 'Bruker APEX-II CCD'
_diffrn_measurement_method '\f and \w scans'
_diffrn_radiation_type MoK\a
_diffrn_radiation_wavelength 0.71073
_diffrn_reflns_av_R_equivalents 0.0216
_diffrn_reflns_av_unetI/netI 0.0839
_diffrn_reflns_Laue_measured_fraction_full 0.508
_diffrn_reflns_Laue_measured_fraction_max 0.484
_diffrn_reflns_limit_h_max 16
_diffrn_reflns_limit_h_min -15
_diffrn_reflns_limit_k_max 21
_diffrn_reflns_limit_k_min -23
_diffrn_reflns_limit_l_max 14
_diffrn_reflns_limit_l_min -13
_diffrn_reflns_number 1939
_diffrn_reflns_point_group_measured_fraction_full 0.508
_diffrn_reflns_point_group_measured_fraction_max 0.484
_diffrn_reflns_theta_full 25.242
_diffrn_reflns_theta_max 28.300
_diffrn_reflns_theta_min 3.074
_diffrn_standards_number 0
_exptl_absorpt_coefficient_mu 0.114
_exptl_absorpt_correction_type none
_exptl_crystal_density_diffrn 1.291
_exptl_crystal_F_000 1096
_exptl_crystal_size_max 0.1
_exptl_crystal_size_mid 0.02
_exptl_crystal_size_min 0.02
_refine_diff_density_max 0.263
_refine_diff_density_min -0.240
_refine_diff_density_rms 0.052
_refine_ls_extinction_method none
_refine_ls_goodness_of_fit_ref 0.960
_refine_ls_hydrogen_treatment constr
_refine_ls_matrix_type full
_refine_ls_number_parameters 167
_refine_ls_number_reflns 1595
_refine_ls_number_restraints 0
_refine_ls_restrained_S_all 0.960
_refine_ls_R_factor_all 0.1064
_refine_ls_R_factor_gt 0.0617
_refine_ls_shift/su_max 0.000
_refine_ls_shift/su_mean 0.000
_refine_ls_structure_factor_coef Fsqd
_refine_ls_weighting_details 'w=1/[\s^2^(Fo^2^)+(0.1000P)^2^] where P=(Fo^2^+2Fc^2^)/3'
_refine_ls_weighting_scheme calc
_refine_ls_wR_factor_gt 0.1477
_refine_ls_wR_factor_ref 0.1886
_reflns_Friedel_coverage 0.000
_reflns_number_gt 973
_reflns_number_total 1595
_reflns_threshold_expression 'I > 2\s(I)'
_cod_data_source_file d0dt02692a2.cif
_cod_data_source_block c2c_a
_cod_depositor_comments 'Adding full bibliography for 7705278--7705279.cif.'
_cod_original_cell_volume 2641.5(19)
_cod_database_code 7705279
_shelx_shelxl_version_number 2018/3
_shelx_space_group_comment
;
The symmetry employed for this shelxl refinement is uniquely defined
by the following loop, which should always be used as a source of
symmetry information in preference to the above space-group names.
They are only intended as comments.
;
_olex2_refinement_description
;
1. Fixed Uiso
 At 1.2 times of:
  All C(H) groups, All C(H,H) groups
 At 1.5 times of:
  All C(H,H,H) groups
2.a Secondary CH2 refined with riding coordinates:
 C00E(H00E,H00F), C00F(H00G,H00H)
2.b Aromatic/amide H refined with riding coordinates:
 C008(H008), C00A(H00A), C00B(H00B), C00C(H00C), C00D(H00D), C00H(H00L)
2.c Idealised Me refined as rotating group:
 C00G(H00I,H00J,H00K), C00I(H00M,H00N,H00O), C00J(H00P,H00Q,H00R)
;
_olex2_submission_special_instructions 'No special instructions were received'

loop_
_space_group_symop_operation_xyz
'x, y, z'
'-x, y, -z+1/2'
'x+1/2, y+1/2, z'
'-x+1/2, y+1/2, -z+1/2'
'-x, -y, -z'
'x, -y, z-1/2'
'-x+1/2, -y+1/2, -z'
'x+1/2, -y+1/2, z-1/2'

loop_
_atom_site_label
_atom_site_type_symbol
_atom_site_fract_x
_atom_site_fract_y
_atom_site_fract_z
_atom_site_U_iso_or_equiv
_atom_site_adp_type
_atom_site_occupancy
_atom_site_site_symmetry_order
_atom_site_calc_flag
_atom_site_refinement_flags_posn
_atom_site_refinement_flags_adp
_atom_site_refinement_flags_occupancy
_atom_site_disorder_assembly
_atom_site_disorder_group
Na01 Na 0.61790(9) 0.78256(12) 0.35929(11) 0.0170(6) Uani 1 1 d . . . . .
O002 O 0.71339(18) 0.7779(2) 0.6070(2) 0.0243(10) Uani 1 1 d . . . . .
O003 O 0.70165(19) 0.9012(3) 0.4389(2) 0.0286(11) Uani 1 1 d . . . . .
N004 N 0.5408(2) 0.8167(3) 0.1250(3) 0.0143(10) Uani 1 1 d . . . . .
N005 N 0.500000 0.6862(3) 0.250000 0.0139(13) Uani 1 2 d S T P . .
C006 C 0.5656(3) 0.7635(3) 0.0517(3) 0.0201(14) Uani 1 1 d . . . . .
C007 C 0.5277(3) 0.6483(3) 0.1605(3) 0.0193(12) Uani 1 1 d . . . . .
C008 C 0.5455(3) 0.8880(3) 0.1003(3) 0.0205(13) Uani 1 1 d . . . . .
H008 H 0.527235 0.921239 0.151347 0.025 Uiso 1 1 calc R . . . .
C009 C 0.5588(3) 0.6876(3) 0.0684(3) 0.0222(13) Uani 1 1 d . . . . .
C00A C 0.5254(3) 0.5702(3) 0.1588(4) 0.0231(12) Uani 1 1 d . . . . .
H00A H 0.540886 0.544309 0.096353 0.028 Uiso 1 1 calc R . . . .
C00B C 0.500000 0.5324(5) 0.250000 0.032(2) Uani 1 2 d S T P . .
H00B H 0.500001 0.480920 0.250001 0.038 Uiso 1 2 calc RS T P . .
C00C C 0.5748(3) 0.9172(4) 0.0059(3) 0.0300(16) Uani 1 1 d . . . . .
H00C H 0.577243 0.967894 -0.006947 0.036 Uiso 1 1 calc R . . . .
C00D C 0.5979(4) 0.7927(4) -0.0474(4) 0.0356(18) Uani 1 1 d . . . . .
H00D H 0.617391 0.759873 -0.097906 0.043 Uiso 1 1 calc R . . . .
C00E C 0.7082(3) 0.8533(4) 0.6451(3) 0.0289(16) Uani 1 1 d . . . . .
H00E H 0.742864 0.858105 0.740097 0.035 Uiso 1 1 calc R . . . .
H00F H 0.638219 0.867332 0.620795 0.035 Uiso 1 1 calc R . . . .
C00F C 0.7552(3) 0.9031(4) 0.5793(4) 0.0328(15) Uani 1 1 d . . . . .
H00G H 0.755635 0.953242 0.610679 0.039 Uiso 1 1 calc R . . . .
H00H H 0.824639 0.888109 0.601805 0.039 Uiso 1 1 calc R . . . .
C00G C 0.7414(3) 0.9531(4) 0.3781(4) 0.0373(16) Uani 1 1 d . . . . .
H00I H 0.812384 0.944421 0.404618 0.056 Uiso 1 1 calc GR . . . .
H00J H 0.731059 1.002107 0.403992 0.056 Uiso 1 1 calc GR . . . .
H00K H 0.708074 0.948419 0.283925 0.056 Uiso 1 1 calc GR . . . .
C00H C 0.6006(4) 0.8655(5) -0.0688(4) 0.040(2) Uani 1 1 d . . . . .
H00L H 0.620108 0.881834 -0.135167 0.048 Uiso 1 1 calc R . . . .
C00I C 0.6782(3) 0.7278(4) 0.6796(3) 0.037(2) Uani 1 1 d . . . . .
H00M H 0.614522 0.744700 0.677472 0.055 Uiso 1 1 calc GR . . . .
H00N H 0.726354 0.725598 0.769503 0.055 Uiso 1 1 calc GR . . . .
H00O H 0.670246 0.679490 0.640724 0.055 Uiso 1 1 calc GR . . . .
C00J C 0.5853(5) 0.6392(5) -0.0256(5) 0.060(2) Uani 1 1 d . . . . .
H00P H 0.528250 0.635837 -0.108419 0.090 Uiso 1 1 calc GR . . . .
H00Q H 0.603201 0.590629 0.011624 0.090 Uiso 1 1 calc GR . . . .
H00R H 0.641359 0.660429 -0.039461 0.090 Uiso 1 1 calc GR . . . .

loop_
_atom_site_aniso_label
_atom_site_aniso_U_11
_atom_site_aniso_U_22
_atom_site_aniso_U_33
_atom_site_aniso_U_23
_atom_site_aniso_U_13
_atom_site_aniso_U_12
Na01 0.0120(7) 0.0231(16) 0.0136(6) -0.0016(6) 0.0026(5) -0.0008(7)
O002 0.0193(14) 0.035(3) 0.0191(12) -0.0036(14) 0.0081(11) 0.0029(14)
O003 0.0225(15) 0.024(4) 0.0288(14) -0.0029(15) -0.0011(11) -0.0032(14)
N004 0.0139(15) 0.014(3) 0.0161(13) 0.0004(14) 0.0070(11) 0.0006(14)
N005 0.016(2) 0.010(4) 0.0112(17) 0.000 -0.0002(15) 0.000
C006 0.0083(18) 0.039(5) 0.0105(14) -0.0040(17) 0.0013(13) 0.0009(17)
C007 0.0126(18) 0.022(4) 0.0162(15) -0.0045(17) -0.0019(13) 0.0021(17)
C008 0.019(2) 0.023(4) 0.0205(16) 0.0004(18) 0.0079(15) -0.0024(19)
C009 0.025(2) 0.023(5) 0.0186(16) -0.0021(18) 0.0083(15) 0.007(2)
C00A 0.025(2) 0.011(4) 0.0267(18) -0.0070(18) 0.0032(16) 0.0029(18)
C00B 0.027(3) 0.016(6) 0.039(3) 0.000 -0.002(3) 0.000
C00C 0.026(2) 0.042(5) 0.0251(19) 0.005(2) 0.0134(17) -0.006(2)
C00D 0.048(3) 0.040(7) 0.036(2) -0.012(2) 0.035(2) -0.012(3)
C00E 0.018(2) 0.042(5) 0.0228(17) -0.009(2) 0.0040(16) 0.005(2)
C00F 0.020(2) 0.030(5) 0.034(2) -0.015(2) -0.0051(16) 0.009(2)
C00G 0.032(2) 0.023(5) 0.047(2) 0.005(3) 0.005(2) -0.010(2)
C00H 0.056(3) 0.047(7) 0.035(2) -0.003(3) 0.037(2) -0.018(3)
C00I 0.019(2) 0.071(7) 0.0199(17) 0.011(2) 0.0072(16) 0.003(2)
C00J 0.128(5) 0.021(7) 0.055(3) 0.007(3) 0.063(3) 0.033(5)

loop_
_atom_type_symbol
_atom_type_description
_atom_type_scat_dispersion_real
_atom_type_scat_dispersion_imag
_atom_type_scat_source
C C 0.0033 0.0016 'International Tables Vol C Tables 4.2.6.8 and 6.1.1.4'
H H 0.0000 0.0000 'International Tables Vol C Tables 4.2.6.8 and 6.1.1.4'
N N 0.0061 0.0033 'International Tables Vol C Tables 4.2.6.8 and 6.1.1.4'
Na Na 0.0362 0.0249 'International Tables Vol C Tables 4.2.6.8 and 6.1.1.4'
O O 0.0106 0.0060 'International Tables Vol C Tables 4.2.6.8 and 6.1.1.4'

loop_
_geom_angle_atom_site_label_1
_geom_angle_atom_site_label_2
_geom_angle_atom_site_label_3
_geom_angle
_geom_angle_site_symmetry_1
_geom_angle_site_symmetry_3
_geom_angle_publ_flag
Na01 Na01 Na01 162.09(6) 2_655 7_666 ?
O002 Na01 Na01 138.85(9) . 2_655 ?
O002 Na01 Na01 37.44(6) 7_666 7_666 ?
O002 Na01 Na01 138.83(9) 7_666 2_655 ?
O002 Na01 Na01 37.96(7) . 7_666 ?
O002 Na01 O002 75.41(10) . 7_666 ?
O003 Na01 Na01 78.29(9) . 7_666 ?
O003 Na01 Na01 118.80(8) . 2_655 ?
O003 Na01 O002 70.16(12) . . ?
O003 Na01 O002 90.93(13) . 7_666 ?
O003 Na01 N004 96.40(15) . . ?
N004 Na01 Na01 47.45(8) . 2_655 ?
N004 Na01 Na01 47.75(7) 2_655 2_655 ?
N004 Na01 Na01 141.49(9) . 7_666 ?
N004 Na01 Na01 130.37(8) 2_655 7_666 ?
N004 Na01 O002 164.24(14) 2_655 7_666 ?
N004 Na01 O002 105.64(10) . 7_666 ?
N004 Na01 O002 93.28(9) 2_655 . ?
N004 Na01 O002 166.56(17) . . ?
N004 Na01 O003 95.55(15) 2_655 . ?
N004 Na01 N004 87.93(12) 2_655 . ?
N005 Na01 Na01 116.24(14) . 7_666 ?
N005 Na01 Na01 46.55(11) . 2_655 ?
N005 Na01 O002 119.59(13) . . ?
N005 Na01 O002 101.97(15) . 7_666 ?
N005 Na01 O003 165.34(15) . . ?
N005 Na01 N004 73.79(13) . 2_655 ?
N005 Na01 N004 73.58(13) . . ?
Na01 O002 Na01 104.59(10) . 7_666 ?
C00E O002 Na01 102.4(2) . . ?
C00E O002 Na01 121.3(2) . 7_666 ?
C00I O002 Na01 100.1(3) . 7_666 ?
C00I O002 Na01 117.7(2) . . ?
C00I O002 C00E 111.5(4) . . ?
C00F O003 Na01 112.8(3) . . ?
C00G O003 Na01 130.7(3) . . ?
C00G O003 C00F 110.7(4) . . ?
Na01 N004 Na01 84.79(11) 2_655 . ?
C006 N004 Na01 108.9(3) . . ?
C006 N004 Na01 109.3(3) . 2_655 ?
C008 N004 Na01 112.7(3) . 2_655 ?
C008 N004 Na01 115.0(3) . . ?
C008 N004 C006 120.5(4) . . ?
Na01 N005 Na01 86.9(2) . 2_655 ?
C007 N005 Na01 110.4(2) . 2_655 ?
C007 N005 Na01 110.4(2) 2_655 . ?
C007 N005 Na01 111.7(2) 2_655 2_655 ?
C007 N005 Na01 111.7(2) . . ?
C007 N005 C007 120.7(6) 2_655 . ?
N004 C006 C009 123.7(4) . . ?
N004 C006 C00D 114.9(5) . . ?
C009 C006 C00D 121.3(5) . . ?
N005 C007 C009 120.9(5) . . ?
N005 C007 C00A 119.4(4) . . ?
C00A C007 C009 119.6(4) . . ?
N004 C008 C00C 125.9(5) . . ?
C006 C009 C007 129.4(4) . . ?
C006 C009 C00J 115.3(4) . . ?
C007 C009 C00J 115.3(5) . . ?
C00B C00A C007 119.9(5) . . ?
C00A C00B C00A 120.6(8) . 2_655 ?
C008 C00C C00H 115.1(6) . . ?
C00H C00D C006 122.1(5) . . ?
O002 C00E C00F 110.3(4) . . ?
O003 C00F C00E 111.1(4) . . ?
C00D C00H C00C 121.5(4) . . ?

loop_
_geom_bond_atom_site_label_1
_geom_bond_atom_site_label_2
_geom_bond_distance
_geom_bond_site_symmetry_2
_geom_bond_publ_flag
Na01 Na01 4.024(3) 7_666 ?
Na01 Na01 3.301(2) 2_655 ?
Na01 O002 2.558(3) 7_666 ?
Na01 O002 2.528(3) . ?
Na01 O003 2.448(5) . ?
Na01 N004 2.454(3) . ?
Na01 N004 2.442(3) 2_655 ?
Na01 N005 2.400(5) . ?
O002 C00E 1.437(7) . ?
O002 C00I 1.428(6) . ?
O003 C00F 1.431(4) . ?
O003 C00G 1.401(7) . ?
N004 C006 1.391(6) . ?
N004 C008 1.325(7) . ?
N005 C007 1.384(5) 2_655 ?
N005 C007 1.384(5) . ?
C006 C009 1.393(8) . ?
C006 C00D 1.445(6) . ?
C007 C009 1.448(6) . ?
C007 C00A 1.413(8) . ?
C008 C00C 1.374(6) . ?
C009 C00J 1.517(7) . ?
C00A C00B 1.380(7) . ?
C00C C00H 1.390(9) . ?
C00D C00H 1.341(10) . ?
C00E C00F 1.478(8) . ?
